data_4338355
loop_
_publ_author_name
'Kimani, Martin M.'
'Bayse, Craig A.'
'Stadelman, Bradley S.'
'Brumaghim, Julia L.'

_publ_section_title
;
 Oxidation of biologically relevant chalcogenones and their Cu(I)
 complexes: insight into selenium and sulfur antioxidant activity.
;
_journal_issue 20
_journal_name_full 'Inorganic chemistry'
_journal_page_first 11685
_journal_page_last 11687
_journal_paper_doi 10.1021/ic401366c
_journal_volume 52
_journal_year 2013
_chemical_formula_moiety 'C18 H25 Cu N7, B F4'
_chemical_formula_sum 'C18 H25 B Cu F4 N7'
_chemical_formula_weight 489.80
_space_group_IT_number 15
_symmetry_cell_setting monoclinic
_symmetry_Int_Tables_number 15
_symmetry_space_group_name_Hall '-C 2yc'
_symmetry_space_group_name_H-M 'C 1 2/c 1'
_atom_sites_solution_hydrogens geom
_atom_sites_solution_primary direct
_atom_sites_solution_secondary difmap
_audit_creation_method SHELXL-97
_cell_angle_alpha 90.00
_cell_angle_beta 116.18(3)
_cell_angle_gamma 90.00
_cell_formula_units_Z 8
_cell_length_a 25.997(5)
_cell_length_b 7.5984(15)
_cell_length_c 25.019(5)
_cell_measurement_reflns_used 16722
_cell_measurement_temperature 168.15
_cell_measurement_theta_max 25.05
_cell_measurement_theta_min 1.81
_cell_volume 4435.1(19)
_computing_cell_refinement 'CrystalClear (Rigaku/MSC,2006)'
_computing_data_collection 'CrystalClear (Rigaku/MSC,2006)'
_computing_data_reduction 'CrystalClear (Rigaku/MSC,2006)'
_computing_molecular_graphics 'SHELXTL 6.10 (Sheldrick,2008)'
_computing_publication_material 'SHELXTL 6.10 (Sheldrick,2008)'
_computing_structure_refinement 'SHELXTL 6.10 (Sheldrick,2008)'
_computing_structure_solution 'SHELXTL 6.10 (Sheldrick,2008)'
_diffrn_ambient_temperature 168.15
_diffrn_detector_area_resol_mean 14.6306
_diffrn_measured_fraction_theta_full 0.998
_diffrn_measured_fraction_theta_max 0.998
_diffrn_measurement_device_type 'Rigaku, AFC8S diffractometer'
_diffrn_measurement_method dtprofit.ref
_diffrn_radiation_monochromator graphite
_diffrn_radiation_probe x-ray
_diffrn_radiation_type MoK\a
_diffrn_radiation_wavelength 0.71073
_diffrn_reflns_av_R_equivalents 0.0457
_diffrn_reflns_av_sigmaI/netI 0.0349
_diffrn_reflns_limit_h_max 30
_diffrn_reflns_limit_h_min -30
_diffrn_reflns_limit_k_max 9
_diffrn_reflns_limit_k_min -7
_diffrn_reflns_limit_l_max 29
_diffrn_reflns_limit_l_min -28
_diffrn_reflns_number 16722
_diffrn_reflns_theta_full 25.05
_diffrn_reflns_theta_max 25.05
_diffrn_reflns_theta_min 1.81
_diffrn_source 'fine-focus sealed tube'
_diffrn_standards_decay_% 0
_diffrn_standards_interval_count 0
_diffrn_standards_interval_time 0
_diffrn_standards_number 0
_exptl_absorpt_coefficient_mu 1.038
_exptl_absorpt_correction_T_max 0.0160
_exptl_absorpt_correction_T_min 0.0130
_exptl_absorpt_correction_type multi-scan
_exptl_absorpt_process_details 'REQAB, CrystalClear'
_exptl_crystal_colour colorless
_exptl_crystal_density_diffrn 1.467
_exptl_crystal_density_method 'not measured'
_exptl_crystal_description chip
_exptl_crystal_F_000 2016
_exptl_crystal_size_max 0.32
_exptl_crystal_size_mid 0.25
_exptl_crystal_size_min 0.23
_refine_diff_density_max 1.173
_refine_diff_density_min -0.761
_refine_diff_density_rms 0.099
_refine_ls_extinction_method none
_refine_ls_goodness_of_fit_ref 1.060
_refine_ls_hydrogen_treatment constr
_refine_ls_matrix_type full
_refine_ls_number_parameters 287
_refine_ls_number_reflns 3917
_refine_ls_number_restraints 0
_refine_ls_restrained_S_all 1.060
_refine_ls_R_factor_all 0.0823
_refine_ls_R_factor_gt 0.0636
_refine_ls_shift/su_max 0.000
_refine_ls_shift/su_mean 0.000
_refine_ls_structure_factor_coef Fsqd
_refine_ls_weighting_details 'calc w=1/[\s^2^(Fo^2^)+(0.1105P)^2^+15.0958P] where P=(Fo^2^+2Fc^2^)/3'
_refine_ls_weighting_scheme calc
_refine_ls_wR_factor_gt 0.1724
_refine_ls_wR_factor_ref 0.1948
_reflns_number_gt 2960
_reflns_number_total 3917
_reflns_threshold_expression >2sigma(I)
_cod_data_source_file ic401366c_si_002.cif
_cod_data_source_block '[TpmCu(NCMe)][BF4]'
_cod_original_cell_volume 4435.2(18)
_cod_original_sg_symbol_H-M 'C 2/c'
_cod_database_code 4338355

loop_
_symmetry_equiv_pos_as_xyz
'x, y, z'
'-x, y, -z+1/2'
'x+1/2, y+1/2, z'
'-x+1/2, y+1/2, -z+1/2'
'-x, -y, -z'
'x, -y, z-1/2'
'-x+1/2, -y+1/2, -z'
'x+1/2, -y+1/2, z-1/2'

loop_
_atom_site_label
_atom_site_type_symbol
_atom_site_fract_x
_atom_site_fract_y
_atom_site_fract_z
_atom_site_U_iso_or_equiv
_atom_site_adp_type
_atom_site_occupancy
_atom_site_symmetry_multiplicity
_atom_site_calc_flag
_atom_site_refinement_flags
Cu Cu 0.14681(2) 0.50459(7) 0.09167(2) 0.0312(2) Uani 1 1 d .
C1 C 0.27196(19) 0.2807(7) 0.2076(2) 0.0441(12) Uani 1 1 d .
H1A H 0.2657 0.3271 0.1696 0.066 Uiso 1 1 calc R
H1B H 0.2763 0.1552 0.2077 0.066 Uiso 1 1 calc R
H1C H 0.3061 0.3317 0.2382 0.066 Uiso 1 1 calc R
C2 C 0.22235(19) 0.3239(6) 0.2193(2) 0.0343(10) Uani 1 1 d .
C3 C 0.2126(2) 0.2834(6) 0.2690(2) 0.0411(11) Uani 1 1 d .
H3A H 0.2370 0.2204 0.3025 0.049 Uiso 1 1 calc R
C4 C 0.1603(2) 0.3546(6) 0.2586(2) 0.0352(10) Uani 1 1 d .
C5 C 0.1283(3) 0.3573(8) 0.2952(2) 0.0506(13) Uani 1 1 d .
H5A H 0.0894 0.3207 0.2713 0.076 Uiso 1 1 calc R
H5B H 0.1285 0.4744 0.3097 0.076 Uiso 1 1 calc R
H5C H 0.1461 0.2784 0.3283 0.076 Uiso 1 1 calc R
C6 C 0.0295(2) 0.2338(7) -0.0191(2) 0.0406(11) Uani 1 1 d .
H6A H 0.0646 0.2747 -0.0188 0.061 Uiso 1 1 calc R
H6B H -0.0024 0.2766 -0.0542 0.061 Uiso 1 1 calc R
H6C H 0.0291 0.1075 -0.0192 0.061 Uiso 1 1 calc R
C7 C 0.02519(17) 0.3000(5) 0.03477(19) 0.0311(9) Uani 1 1 d .
C8 C -0.02027(19) 0.2829(7) 0.0498(2) 0.0411(11) Uani 1 1 d .
H8A H -0.0550 0.2263 0.0276 0.049 Uiso 1 1 calc R
C9 C -0.00402(19) 0.3654(7) 0.1035(2) 0.0403(11) Uani 1 1 d .
C10 C -0.0349(2) 0.3945(9) 0.1406(3) 0.0593(16) Uani 1 1 d .
H10A H -0.0728 0.3454 0.1208 0.089 Uiso 1 1 calc R
H10B H -0.0376 0.5184 0.1464 0.089 Uiso 1 1 calc R
H10C H -0.0144 0.3383 0.1786 0.089 Uiso 1 1 calc R
C11 C 0.1590(2) 0.9854(6) 0.0867(2) 0.0405(11) Uani 1 1 d .
H11A H 0.1546 0.9098 0.0542 0.061 Uiso 1 1 calc R
H11B H 0.1990 0.9979 0.1133 0.061 Uiso 1 1 calc R
H11C H 0.1430 1.0989 0.0716 0.061 Uiso 1 1 calc R
C12 C 0.12832(18) 0.9063(6) 0.11979(19) 0.0319(9) Uani 1 1 d .
C13 C 0.1026(2) 0.9902(6) 0.1518(2) 0.0350(10) Uani 1 1 d .
H13A H 0.0996 1.1108 0.1560 0.042 Uiso 1 1 calc R
C14 C 0.08287(18) 0.8587(6) 0.17569(19) 0.0328(10) Uani 1 1 d .
C16 C 0.08719(18) 0.5253(5) 0.17103(19) 0.0274(9) Uani 1 1 d .
H16A H 0.0679 0.5323 0.1969 0.033 Uiso 1 1 calc R
C15 C 0.0524(2) 0.8668(7) 0.2142(2) 0.0484(13) Uani 1 1 d .
H15A H 0.0735 0.8005 0.2499 0.073 Uiso 1 1 calc R
H15B H 0.0147 0.8181 0.1931 0.073 Uiso 1 1 calc R
H15C H 0.0496 0.9872 0.2243 0.073 Uiso 1 1 calc R
C17 C 0.1994(2) 0.5022(7) 0.0063(2) 0.0447(13) Uani 1 1 d .
C18 C 0.2245(3) 0.5040(10) -0.0356(3) 0.068(2) Uani 1 1 d .
H18A H 0.2648 0.4792 -0.0147 0.102 Uiso 1 1 calc R
H18B H 0.2190 0.6177 -0.0540 0.102 Uiso 1 1 calc R
H18C H 0.2063 0.4161 -0.0657 0.102 Uiso 1 1 calc R
N1 N 0.17829(14) 0.4147(5) 0.17931(16) 0.0290(8) Uani 1 1 d .
N2 N 0.14084(15) 0.4340(5) 0.20394(16) 0.0303(8) Uani 1 1 d .
N3 N 0.09681(15) 0.7047(5) 0.15725(16) 0.0307(8) Uani 1 1 d .
N4 N 0.12425(14) 0.7325(5) 0.12231(16) 0.0293(8) Uani 1 1 d .
N5 N 0.06814(14) 0.3918(5) 0.07601(15) 0.0291(8) Uani 1 1 d .
N6 N 0.05012(14) 0.4296(5) 0.11862(16) 0.0305(8) Uani 1 1 d .
N7 N 0.17994(18) 0.5000(5) 0.03902(19) 0.0395(10) Uani 1 1 d .
B1 B 0.1288(3) 0.9245(12) 0.3919(3) 0.0589(17) Uani 1 1 d .
F1 F 0.1709(3) 1.0086(12) 0.3911(4) 0.184(4) Uani 1 1 d .
F2 F 0.0799(2) 1.0016(8) 0.3555(3) 0.139(3) Uani 1 1 d .
F3 F 0.1399(3) 0.8756(14) 0.4469(3) 0.176(4) Uani 1 1 d .
F4 F 0.1266(5) 0.7684(10) 0.3630(3) 0.211(5) Uani 1 1 d .

loop_
_atom_site_aniso_label
_atom_site_aniso_U_11
_atom_site_aniso_U_22
_atom_site_aniso_U_33
_atom_site_aniso_U_23
_atom_site_aniso_U_13
_atom_site_aniso_U_12
Cu 0.0307(4) 0.0316(4) 0.0331(4) -0.0005(2) 0.0158(3) 0.0010(2)
C1 0.029(2) 0.043(3) 0.047(3) -0.002(2) 0.005(2) 0.003(2)
C2 0.033(2) 0.023(2) 0.034(2) -0.0007(17) 0.0031(19) 0.0029(17)
C3 0.045(3) 0.032(2) 0.030(2) 0.0050(19) 0.002(2) -0.001(2)
C4 0.044(3) 0.024(2) 0.030(2) 0.0009(17) 0.011(2) -0.0036(19)
C5 0.069(4) 0.047(3) 0.038(3) 0.007(2) 0.026(3) -0.002(3)
C6 0.036(2) 0.038(3) 0.040(3) -0.008(2) 0.010(2) 0.003(2)
C7 0.027(2) 0.024(2) 0.033(2) 0.0003(17) 0.0049(18) 0.0009(16)
C8 0.027(2) 0.039(3) 0.050(3) -0.006(2) 0.010(2) -0.0050(19)
C9 0.028(2) 0.039(3) 0.052(3) -0.005(2) 0.016(2) -0.0075(19)
C10 0.043(3) 0.071(4) 0.073(4) -0.021(3) 0.034(3) -0.016(3)
C11 0.042(3) 0.032(2) 0.043(3) 0.009(2) 0.014(2) -0.0057(19)
C12 0.028(2) 0.025(2) 0.032(2) 0.0010(17) 0.0039(18) -0.0012(17)
C13 0.042(3) 0.024(2) 0.029(2) -0.0001(17) 0.008(2) 0.0038(18)
C14 0.032(2) 0.032(2) 0.028(2) -0.0053(18) 0.0083(18) 0.0030(18)
C16 0.025(2) 0.030(2) 0.027(2) -0.0013(16) 0.0111(17) -0.0027(16)
C15 0.060(3) 0.041(3) 0.053(3) -0.006(2) 0.033(3) 0.010(2)
C17 0.036(3) 0.060(4) 0.035(3) 0.001(2) 0.013(2) -0.003(2)
C18 0.060(4) 0.114(6) 0.043(3) -0.006(3) 0.035(3) -0.012(3)
N1 0.0264(17) 0.0271(18) 0.0329(19) -0.0008(15) 0.0125(15) -0.0011(15)
N2 0.0332(19) 0.0273(18) 0.0268(18) -0.0020(15) 0.0099(15) -0.0004(15)
N3 0.0329(19) 0.0267(18) 0.0330(19) -0.0033(15) 0.0148(16) -0.0015(15)
N4 0.0269(17) 0.0256(18) 0.034(2) 0.0002(14) 0.0118(15) 0.0005(14)
N5 0.0284(18) 0.0263(18) 0.0294(18) 0.0014(14) 0.0099(15) 0.0013(14)
N6 0.0253(17) 0.0293(18) 0.036(2) -0.0041(16) 0.0124(15) -0.0031(15)
N7 0.038(2) 0.045(2) 0.038(2) 0.0017(17) 0.0195(19) 0.0008(17)
B1 0.044(3) 0.083(5) 0.048(4) 0.005(4) 0.018(3) -0.005(3)
F1 0.098(4) 0.261(10) 0.152(6) 0.111(6) 0.020(4) -0.036(5)
F2 0.066(3) 0.139(6) 0.164(6) -0.054(4) 0.007(3) 0.026(3)
F3 0.159(6) 0.307(11) 0.082(4) -0.004(5) 0.073(4) -0.064(7)
F4 0.334(12) 0.107(5) 0.106(5) 0.003(4) 0.018(6) 0.071(7)

loop_
_atom_type_symbol
_atom_type_description
_atom_type_scat_dispersion_real
_atom_type_scat_dispersion_imag
_atom_type_scat_source
C C 0.0033 0.0016 'International Tables Vol C Tables 4.2.6.8 and 6.1.1.4'
H H 0.0000 0.0000 'International Tables Vol C Tables 4.2.6.8 and 6.1.1.4'
B B 0.0013 0.0007 'International Tables Vol C Tables 4.2.6.8 and 6.1.1.4'
N N 0.0061 0.0033 'International Tables Vol C Tables 4.2.6.8 and 6.1.1.4'
F F 0.0171 0.0103 'International Tables Vol C Tables 4.2.6.8 and 6.1.1.4'
Cu Cu 0.3201 1.2651 'International Tables Vol C Tables 4.2.6.8 and 6.1.1.4'

loop_
_geom_angle_atom_site_label_1
_geom_angle_atom_site_label_2
_geom_angle_atom_site_label_3
_geom_angle
N7 Cu N4 124.68(16)
N7 Cu N1 130.26(16)
N4 Cu N1 85.92(14)
N7 Cu N5 125.35(16)
N4 Cu N5 89.93(14)
N1 Cu N5 87.74(14)
C2 C1 H1A 109.5
C2 C1 H1B 109.5
H1A C1 H1B 109.5
C2 C1 H1C 109.5
H1A C1 H1C 109.5
H1B C1 H1C 109.5
N1 C2 C3 110.2(4)
N1 C2 C1 120.2(4)
C3 C2 C1 129.6(4)
C4 C3 C2 107.1(4)
C4 C3 H3A 126.4
C2 C3 H3A 126.4
N2 C4 C3 105.1(4)
N2 C4 C5 123.2(4)
C3 C4 C5 131.6(4)
C4 C5 H5A 109.5
C4 C5 H5B 109.5
H5A C5 H5B 109.5
C4 C5 H5C 109.5
H5A C5 H5C 109.5
H5B C5 H5C 109.5
C7 C6 H6A 109.5
C7 C6 H6B 109.5
H6A C6 H6B 109.5
C7 C6 H6C 109.5
H6A C6 H6C 109.5
H6B C6 H6C 109.5
N5 C7 C8 111.0(4)
N5 C7 C6 120.3(4)
C8 C7 C6 128.6(4)
C9 C8 C7 106.9(4)
C9 C8 H8A 126.5
C7 C8 H8A 126.5
C8 C9 N6 105.5(4)
C8 C9 C10 131.5(4)
N6 C9 C10 123.0(4)
C9 C10 H10A 109.5
C9 C10 H10B 109.5
H10A C10 H10B 109.5
C9 C10 H10C 109.5
H10A C10 H10C 109.5
H10B C10 H10C 109.5
C12 C11 H11A 109.5
C12 C11 H11B 109.5
H11A C11 H11B 109.5
C12 C11 H11C 109.5
H11A C11 H11C 109.5
H11B C11 H11C 109.5
N4 C12 C13 110.9(4)
N4 C12 C11 119.7(4)
C13 C12 C11 129.4(4)
C14 C13 C12 106.4(4)
C14 C13 H13A 126.8
C12 C13 H13A 126.8
N3 C14 C13 105.7(4)
N3 C14 C15 123.3(4)
C13 C14 C15 131.0(4)
N6 C16 N2 111.5(3)
N6 C16 N3 112.0(4)
N2 C16 N3 111.2(3)
N6 C16 H16A 107.3
N2 C16 H16A 107.3
N3 C16 H16A 107.3
C14 C15 H15A 109.5
C14 C15 H15B 109.5
H15A C15 H15B 109.5
C14 C15 H15C 109.5
H15A C15 H15C 109.5
H15B C15 H15C 109.5
N7 C17 C18 179.7(6)
C17 C18 H18A 109.5
C17 C18 H18B 109.5
H18A C18 H18B 109.5
C17 C18 H18C 109.5
H18A C18 H18C 109.5
H18B C18 H18C 109.5
C2 N1 N2 105.3(4)
C2 N1 Cu 140.0(3)
N2 N1 Cu 114.2(3)
C4 N2 N1 112.2(4)
C4 N2 C16 128.2(4)
N1 N2 C16 119.6(3)
C14 N3 N4 112.0(4)
C14 N3 C16 128.7(4)
N4 N3 C16 119.3(3)
C12 N4 N3 105.0(3)
C12 N4 Cu 140.2(3)
N3 N4 Cu 114.7(3)
C7 N5 N6 104.7(3)
C7 N5 Cu 140.8(3)
N6 N5 Cu 114.2(3)
N5 N6 C9 111.8(4)
N5 N6 C16 119.6(3)
C9 N6 C16 128.6(4)
C17 N7 Cu 177.9(4)
F1 B1 F3 111.0(7)
F1 B1 F2 109.7(8)
F3 B1 F2 122.5(8)
F1 B1 F4 105.2(9)
F3 B1 F4 104.0(8)
F2 B1 F4 102.5(7)

loop_
_geom_bond_atom_site_label_1
_geom_bond_atom_site_label_2
_geom_bond_distance
Cu N7 1.865(4)
Cu N4 2.080(4)
Cu N1 2.088(4)
Cu N5 2.089(3)
C1 C2 1.479(7)
C1 H1A 0.9600
C1 H1B 0.9600
C1 H1C 0.9600
C2 N1 1.333(6)
C2 C3 1.408(7)
C3 C4 1.377(7)
C3 H3A 0.9300
C4 N2 1.370(6)
C4 C5 1.487(7)
C5 H5A 0.9600
C5 H5B 0.9600
C5 H5C 0.9600
C6 C7 1.489(6)
C6 H6A 0.9600
C6 H6B 0.9600
C6 H6C 0.9600
C7 N5 1.335(5)
C7 C8 1.396(6)
C8 C9 1.369(7)
C8 H8A 0.9300
C9 N6 1.376(6)
C9 C10 1.488(7)
C10 H10A 0.9600
C10 H10B 0.9600
C10 H10C 0.9600
C11 C12 1.505(7)
C11 H11A 0.9600
C11 H11B 0.9600
C11 H11C 0.9600
C12 N4 1.329(5)
C12 C13 1.402(7)
C13 C14 1.374(7)
C13 H13A 0.9300
C14 N3 1.365(6)
C14 C15 1.493(7)
C16 N6 1.436(6)
C16 N2 1.446(6)
C16 N3 1.455(5)
C16 H16A 0.9800
C15 H15A 0.9600
C15 H15B 0.9600
C15 H15C 0.9600
C17 N7 1.137(7)
C17 C18 1.459(8)
C18 H18A 0.9600
C18 H18B 0.9600
C18 H18C 0.9600
N1 N2 1.371(5)
N3 N4 1.367(5)
N5 N6 1.371(5)
B1 F1 1.276(9)
B1 F3 1.329(9)
B1 F2 1.330(9)
B1 F4 1.376(11)
